data_7049686
loop_
_publ_author_name
'Xu, Xingyu'
'Zhang, Zengyu'
'Huang, Shiqing'
'Cao, Lei'
'Liu, Wei'
'Yan, Xiaoyu'

_publ_section_title
;
 4-Halo-1,2,3-triazolylidenes: stable carbenes featuring halogen bonding.
;
_journal_issue 20
_journal_name_full 'Dalton transactions (Cambridge, England : 2003)'
_journal_page_first 6931
_journal_page_last 6941
_journal_paper_doi 10.1039/c9dt01018a
_journal_volume 48
_journal_year 2019
_chemical_formula_moiety 'C52 H68 Au I2 N6, 2(F3 P0.5), 2(C H2 Cl2)'
_chemical_formula_sum 'C54 H72 Au Cl4 F6 I2 N6 P'
_chemical_formula_weight 1542.71
_space_group_crystal_system triclinic
_space_group_IT_number 2
_space_group_name_Hall '-P 1'
_space_group_name_H-M_alt 'P -1'
_symmetry_space_group_name_Hall '-P 1'
_symmetry_space_group_name_H-M 'P -1'
_atom_sites_solution_hydrogens geom
_audit_creation_date 2018-12-13
_audit_creation_method
;
Olex2 1.2
(compiled 2018.05.29 svn.r3508 for OlexSys, GUI svn.r5506)
;
_audit_update_record
;
2018-12-17 deposited with the CCDC.    2019-04-12 downloaded from the CCDC.
;
_cell_angle_alpha 80.363(3)
_cell_angle_beta 78.157(3)
_cell_angle_gamma 62.129(2)
_cell_formula_units_Z 2
_cell_length_a 12.9962(10)
_cell_length_b 13.0259(11)
_cell_length_c 21.4560(17)
_cell_measurement_reflns_used 9899
_cell_measurement_temperature 150(2)
_cell_measurement_theta_max 30.560
_cell_measurement_theta_min 2.523
_cell_volume 3131.8(4)
_computing_cell_refinement 'SAINT V8.38A (?, 2016)'
_computing_data_reduction 'SAINT V8.38A (?, 2016)'
_computing_molecular_graphics 'Olex2 (Dolomanov et al., 2009)'
_computing_publication_material 'Olex2 (Dolomanov et al., 2009)'
_computing_structure_refinement 'XL (Sheldrick, 2008)'
_computing_structure_solution 'SHELXT 2014/5 (Sheldrick, 2014)'
_diffrn_ambient_temperature 150.02
_diffrn_measured_fraction_theta_full 0.998
_diffrn_measured_fraction_theta_max 0.997
_diffrn_measurement_device_type 'Bruker APEX-II CCD'
_diffrn_measurement_method '\f and \w scans'
_diffrn_radiation_type MoK\a
_diffrn_radiation_wavelength 0.71073
_diffrn_reflns_av_R_equivalents 0.0554
_diffrn_reflns_av_unetI/netI 0.0511
_diffrn_reflns_Laue_measured_fraction_full 0.998
_diffrn_reflns_Laue_measured_fraction_max 0.997
_diffrn_reflns_limit_h_max 18
_diffrn_reflns_limit_h_min -18
_diffrn_reflns_limit_k_max 18
_diffrn_reflns_limit_k_min -18
_diffrn_reflns_limit_l_max 29
_diffrn_reflns_limit_l_min -30
_diffrn_reflns_number 81763
_diffrn_reflns_point_group_measured_fraction_full 0.998
_diffrn_reflns_point_group_measured_fraction_max 0.997
_diffrn_reflns_theta_full 25.242
_diffrn_reflns_theta_max 30.599
_diffrn_reflns_theta_min 2.290
_diffrn_standards_number 0
_exptl_absorpt_coefficient_mu 3.587
_exptl_absorpt_correction_T_max 0.7461
_exptl_absorpt_correction_T_min 0.4815
_exptl_absorpt_correction_type multi-scan
_exptl_absorpt_process_details
'SADABS-2016/2 (Bruker,2016/2) was used for absorption correction. wR2(int) was 0.1450 before and 0.0619 after correction. The Ratio of minimum to maximum transmission is 0.6454. The \l/2 correction factor is Not present.'
_exptl_crystal_colour 'clear light colourless'
_exptl_crystal_colour_lustre clear
_exptl_crystal_colour_modifier light
_exptl_crystal_colour_primary colourless
_exptl_crystal_density_diffrn 1.636
_exptl_crystal_description block
_exptl_crystal_F_000 1520
_exptl_crystal_size_max 0.42
_exptl_crystal_size_mid 0.35
_exptl_crystal_size_min 0.31
_refine_diff_density_max 1.578
_refine_diff_density_min -1.444
_refine_diff_density_rms 0.132
_refine_ls_extinction_method none
_refine_ls_goodness_of_fit_ref 1.021
_refine_ls_hydrogen_treatment constr
_refine_ls_matrix_type full
_refine_ls_number_parameters 686
_refine_ls_number_reflns 19216
_refine_ls_number_restraints 0
_refine_ls_restrained_S_all 1.021
_refine_ls_R_factor_all 0.0607
_refine_ls_R_factor_gt 0.0369
_refine_ls_shift/su_max 0.001
_refine_ls_shift/su_mean 0.000
_refine_ls_structure_factor_coef Fsqd
_refine_ls_weighting_details 'w=1/[\s^2^(Fo^2^)+(0.0258P)^2^+5.6657P] where P=(Fo^2^+2Fc^2^)/3'
_refine_ls_weighting_scheme calc
_refine_ls_wR_factor_gt 0.0743
_refine_ls_wR_factor_ref 0.0825
_reflns_Friedel_coverage 0.000
_reflns_number_gt 14764
_reflns_number_total 19216
_reflns_threshold_expression 'I > 2\s(I)'
_cod_data_source_file c9dt01018a2.cif
_cod_data_source_block mo_xxy1812121_0m_a
_cod_depositor_comments 'Adding full bibliography for 7049675--7049689.cif.'
_cod_database_code 7049686
_shelx_shelxl_version_number 2016/6
_shelx_space_group_comment
;
The symmetry employed for this shelxl refinement is uniquely defined
by the following loop, which should always be used as a source of
symmetry information in preference to the above space-group names.
They are only intended as comments.
;
_shelx_estimated_absorpt_t_max 0.403
_shelx_estimated_absorpt_t_min 0.314
_olex2_refinement_description
;
1. Fixed Uiso
 At 1.2 times of:
  All C(H) groups, All C(H,H) groups
 At 1.5 times of:
  All C(H,H,H) groups
2.a Ternary CH refined with riding coordinates:
 C30(H30), C50(H50), C41(H41), C47(H47), C32(H32), C38(H38), C44(H44), C35(H35)
2.b Secondary CH2 refined with riding coordinates:
 C54(H54A,H54B), C53(H53A,H53B)
2.c Aromatic/amide H refined with riding coordinates:
 C20(H20), C25(H25), C14(H14), C15(H15), C8(H8), C26(H26), C19(H19), C7(H7),
 C13(H13), C27(H27), C21(H21), C9(H9)
2.d Idealised Me refined as rotating group:
 C51(H51A,H51B,H51C), C29(H29A,H29B,H29C), C52(H52A,H52B,H52C), C31(H31A,H31B,
 H31C), C46(H46A,H46B,H46C), C42(H42A,H42B,H42C), C49(H49A,H49B,H49C), C45(H45A,
 H45B,H45C), C36(H36A,H36B,H36C), C39(H39A,H39B,H39C), C37(H37A,H37B,H37C),
 C34(H34A,H34B,H34C), C43(H43A,H43B,H43C), C48(H48A,H48B,H48C), C40(H40A,H40B,
 H40C), C33(H33A,H33B,H33C)
;
_olex2_submission_special_instructions 'No special instructions were received'

loop_
_space_group_symop_operation_xyz
'x, y, z'
'-x, -y, -z'

loop_
_atom_site_label
_atom_site_type_symbol
_atom_site_fract_x
_atom_site_fract_y
_atom_site_fract_z
_atom_site_U_iso_or_equiv
_atom_site_adp_type
_atom_site_occupancy
_atom_site_site_symmetry_order
_atom_site_calc_flag
_atom_site_refinement_flags_posn
_atom_site_refinement_flags_adp
_atom_site_refinement_flags_occupancy
Au01 Au 0.49719(2) 0.49215(2) 0.25638(2) 0.01517(4) Uani 1 1 d . . .
I2 I 0.44654(2) 0.82658(2) 0.25929(2) 0.02669(6) Uani 1 1 d . . .
I1 I 0.55657(2) 0.15580(2) 0.25639(2) 0.03133(6) Uani 1 1 d . . .
P2 P 1.000000 1.000000 0.000000 0.0280(3) Uani 1 2 d S T P
P1 P 0.000000 0.000000 0.500000 0.0337(3) Uani 1 2 d S T P
Cl2 Cl 0.56614(15) 0.61932(17) 0.42782(8) 0.0834(5) Uani 1 1 d . . .
Cl4 Cl 1.51786(15) 0.67650(14) 0.01947(11) 0.0895(6) Uani 1 1 d . . .
Cl3 Cl 1.3608(2) 0.87607(19) 0.08979(10) 0.1035(7) Uani 1 1 d . . .
Cl1 Cl 0.50941(19) 0.7417(2) 0.54057(10) 0.1049(7) Uani 1 1 d . . .
N1 N 0.2664(2) 0.4781(2) 0.28650(12) 0.0143(5) Uani 1 1 d . . .
N4 N 0.7276(2) 0.5035(2) 0.21919(12) 0.0128(5) Uani 1 1 d . . .
N3 N 0.2958(2) 0.3068(2) 0.28800(13) 0.0147(5) Uani 1 1 d . . .
N6 N 0.7036(2) 0.6732(2) 0.21718(12) 0.0141(5) Uani 1 1 d . . .
N2 N 0.2099(2) 0.4130(2) 0.29554(13) 0.0149(5) Uani 1 1 d . . .
F5 F 1.1346(2) 0.9142(2) -0.02289(13) 0.0496(7) Uani 1 1 d . . .
C1 C 0.3864(2) 0.4191(3) 0.27345(15) 0.0156(6) Uani 1 1 d . . .
F4 F 0.9647(3) 0.8988(2) -0.00146(13) 0.0531(7) Uani 1 1 d . . .
F1 F -0.0054(3) 0.0202(2) 0.42506(12) 0.0518(7) Uani 1 1 d . . .
C3 C 0.6096(2) 0.5637(3) 0.23751(15) 0.0152(6) Uani 1 1 d . . .
N5 N 0.7866(2) 0.5666(2) 0.20675(12) 0.0145(5) Uani 1 1 d . . .
F3 F -0.0241(3) -0.1100(2) 0.50446(14) 0.0610(9) Uani 1 1 d . . .
F6 F 1.0175(2) 0.9612(2) 0.07286(12) 0.0508(7) Uani 1 1 d . . .
C2 C 0.4036(3) 0.3054(3) 0.27437(16) 0.0173(6) Uani 1 1 d . . .
F2 F 0.1380(2) -0.0821(3) 0.48543(14) 0.0591(8) Uani 1 1 d . . .
C4 C 0.5957(2) 0.6764(3) 0.23591(15) 0.0152(6) Uani 1 1 d . . .
C11 C 0.1966(3) 0.6031(3) 0.28942(16) 0.0163(6) Uani 1 1 d . . .
C23 C 0.7948(2) 0.3786(3) 0.21492(15) 0.0155(6) Uani 1 1 d . . .
C6 C 0.2369(3) 0.1908(3) 0.23934(17) 0.0206(7) Uani 1 1 d . . .
C17 C 0.7355(3) 0.7684(3) 0.20618(16) 0.0156(6) Uani 1 1 d . . .
C5 C 0.2657(3) 0.2111(3) 0.29344(16) 0.0166(6) Uani 1 1 d . . .
C20 C 0.8011(3) 0.9426(3) 0.1838(2) 0.0289(8) Uani 1 1 d . . .
H20 H 0.825214 1.002611 0.175912 0.035 Uiso 1 1 calc R . .
C18 C 0.7611(3) 0.7998(3) 0.25765(16) 0.0193(6) Uani 1 1 d . . .
C25 C 0.9047(3) 0.1908(3) 0.26410(18) 0.0237(7) Uani 1 1 d . . .
H25 H 0.936105 0.140589 0.300132 0.028 Uiso 1 1 calc R . .
C14 C 0.0674(3) 0.8373(3) 0.2937(2) 0.0281(8) Uani 1 1 d . . .
H14 H 0.022425 0.919264 0.295205 0.034 Uiso 1 1 calc R . .
C15 C 0.1062(3) 0.7689(3) 0.34858(19) 0.0270(8) Uani 1 1 d . . .
H15 H 0.087268 0.804133 0.387378 0.032 Uiso 1 1 calc R . .
C16 C 0.1729(3) 0.6485(3) 0.34751(17) 0.0218(7) Uani 1 1 d . . .
C8 C 0.1979(3) 0.0400(3) 0.3047(2) 0.0304(9) Uani 1 1 d . . .
H8 H 0.171910 -0.018310 0.308923 0.036 Uiso 1 1 calc R . .
C30 C 0.2954(3) 0.1761(3) 0.41009(17) 0.0264(8) Uani 1 1 d . . .
H30 H 0.350716 0.211342 0.394090 0.032 Uiso 1 1 calc R . .
C51 C 0.8239(4) 0.6998(4) 0.0519(2) 0.0419(10) Uani 1 1 d . . .
H51A H 0.872100 0.739946 0.032948 0.063 Uiso 1 1 calc GR . .
H51B H 0.805091 0.672499 0.017871 0.063 Uiso 1 1 calc GR . .
H51C H 0.867647 0.633037 0.080561 0.063 Uiso 1 1 calc GR . .
C26 C 0.9239(3) 0.1445(3) 0.20709(19) 0.0269(8) Uani 1 1 d . . .
H26 H 0.969751 0.062883 0.204275 0.032 Uiso 1 1 calc R . .
C24 C 0.8396(3) 0.3111(3) 0.26952(16) 0.0184(6) Uani 1 1 d . . .
C19 C 0.7946(3) 0.8894(3) 0.24484(19) 0.0253(8) Uani 1 1 d . . .
H19 H 0.813111 0.914123 0.278436 0.030 Uiso 1 1 calc R . .
C22 C 0.7384(3) 0.8216(3) 0.14425(16) 0.0199(7) Uani 1 1 d . . .
C50 C 0.7106(3) 0.7836(3) 0.08949(17) 0.0270(8) Uani 1 1 d . . .
H50 H 0.662166 0.741459 0.107777 0.032 Uiso 1 1 calc R . .
C10 C 0.2652(3) 0.1481(3) 0.35278(17) 0.0219(7) Uani 1 1 d . . .
C41 C 0.8204(3) 0.3611(3) 0.33204(17) 0.0252(7) Uani 1 1 d . . .
H41 H 0.777537 0.447891 0.325038 0.030 Uiso 1 1 calc R . .
C12 C 0.1578(3) 0.6685(3) 0.23321(16) 0.0199(7) Uani 1 1 d . . .
C7 C 0.2033(3) 0.1018(3) 0.2466(2) 0.0282(8) Uani 1 1 d . . .
H7 H 0.183910 0.083691 0.210899 0.034 Uiso 1 1 calc R . .
C13 C 0.0932(3) 0.7882(3) 0.23672(19) 0.0252(7) Uani 1 1 d . . .
H13 H 0.066400 0.836988 0.199423 0.030 Uiso 1 1 calc R . .
C28 C 0.8102(3) 0.3346(3) 0.15701(17) 0.0213(7) Uani 1 1 d . . .
C27 C 0.8777(3) 0.2144(3) 0.15402(18) 0.0252(7) Uani 1 1 d . . .
H27 H 0.891832 0.180543 0.115299 0.030 Uiso 1 1 calc R . .
C47 C 0.7579(3) 0.7382(3) 0.32386(17) 0.0256(7) Uani 1 1 d . . .
H47 H 0.708719 0.697002 0.326110 0.031 Uiso 1 1 calc R . .
C21 C 0.7732(3) 0.9100(3) 0.13435(18) 0.0243(7) Uani 1 1 d . . .
H21 H 0.777637 0.948384 0.092854 0.029 Uiso 1 1 calc R . .
C32 C 0.2400(3) 0.2600(4) 0.17568(18) 0.0300(8) Uani 1 1 d . . .
H32 H 0.266493 0.318281 0.181095 0.036 Uiso 1 1 calc R . .
C38 C 0.1820(3) 0.6141(3) 0.17122(17) 0.0255(7) Uani 1 1 d . . .
H38 H 0.223136 0.527493 0.179982 0.031 Uiso 1 1 calc R . .
C29 C 0.1850(4) 0.2662(4) 0.4469(2) 0.0360(9) Uani 1 1 d . . .
H29A H 0.148962 0.336567 0.418454 0.054 Uiso 1 1 calc GR . .
H29B H 0.206200 0.285962 0.482943 0.054 Uiso 1 1 calc GR . .
H29C H 0.128928 0.233976 0.462945 0.054 Uiso 1 1 calc GR . .
C9 C 0.2295(3) 0.0613(3) 0.35695(19) 0.0271(8) Uani 1 1 d . . .
H9 H 0.226904 0.016084 0.396353 0.033 Uiso 1 1 calc R . .
C44 C 0.7554(3) 0.4096(3) 0.09977(18) 0.0299(8) Uani 1 1 d . . .
H44 H 0.713250 0.492455 0.110685 0.036 Uiso 1 1 calc R . .
C35 C 0.2170(3) 0.5744(3) 0.40711(18) 0.0305(8) Uani 1 1 d . . .
H35 H 0.260762 0.491275 0.396570 0.037 Uiso 1 1 calc R . .
C52 C 0.6402(4) 0.8875(4) 0.0458(2) 0.0456(11) Uani 1 1 d . . .
H52A H 0.691433 0.920707 0.020912 0.068 Uiso 1 1 calc GR . .
H52B H 0.574849 0.946650 0.071612 0.068 Uiso 1 1 calc GR . .
H52C H 0.609172 0.862066 0.016689 0.068 Uiso 1 1 calc GR . .
C31 C 0.3563(4) 0.0684(4) 0.4540(2) 0.0428(11) Uani 1 1 d . . .
H31A H 0.299976 0.038905 0.475435 0.064 Uiso 1 1 calc GR . .
H31B H 0.386317 0.088550 0.486016 0.064 Uiso 1 1 calc GR . .
H31C H 0.421824 0.008254 0.428783 0.064 Uiso 1 1 calc GR . .
C46 C 0.6649(4) 0.3766(4) 0.0849(2) 0.0479(12) Uani 1 1 d . . .
H46A H 0.704107 0.295281 0.074466 0.072 Uiso 1 1 calc GR . .
H46B H 0.628136 0.427342 0.048511 0.072 Uiso 1 1 calc GR . .
H46C H 0.604345 0.386119 0.122315 0.072 Uiso 1 1 calc GR . .
C42 C 0.9358(4) 0.3301(4) 0.3539(2) 0.0413(11) Uani 1 1 d . . .
H42A H 0.978093 0.245502 0.362835 0.062 Uiso 1 1 calc GR . .
H42B H 0.920183 0.368360 0.392813 0.062 Uiso 1 1 calc GR . .
H42C H 0.983729 0.356563 0.320287 0.062 Uiso 1 1 calc GR . .
C49 C 0.8809(4) 0.6462(4) 0.3353(2) 0.0484(12) Uani 1 1 d . . .
H49A H 0.915969 0.594104 0.300690 0.073 Uiso 1 1 calc GR . .
H49B H 0.875908 0.600988 0.376175 0.073 Uiso 1 1 calc GR . .
H49C H 0.929949 0.684428 0.336352 0.073 Uiso 1 1 calc GR . .
C45 C 0.8488(5) 0.4004(4) 0.0422(2) 0.0490(12) Uani 1 1 d . . .
H45A H 0.907696 0.417951 0.053753 0.073 Uiso 1 1 calc GR . .
H45B H 0.811951 0.456066 0.007159 0.073 Uiso 1 1 calc GR . .
H45C H 0.887100 0.321137 0.028454 0.073 Uiso 1 1 calc GR . .
C36 C 0.1165(5) 0.5846(4) 0.4605(2) 0.0519(13) Uani 1 1 d . . .
H36A H 0.075368 0.664267 0.473622 0.078 Uiso 1 1 calc GR . .
H36B H 0.147956 0.529910 0.496997 0.078 Uiso 1 1 calc GR . .
H36C H 0.061489 0.566089 0.445220 0.078 Uiso 1 1 calc GR . .
C39 C 0.0694(4) 0.6451(5) 0.1461(2) 0.0484(12) Uani 1 1 d . . .
H39A H 0.016695 0.624519 0.179564 0.073 Uiso 1 1 calc GR . .
H39B H 0.087696 0.601960 0.108848 0.073 Uiso 1 1 calc GR . .
H39C H 0.030763 0.728987 0.133794 0.073 Uiso 1 1 calc GR . .
C54 C 1.3958(5) 0.8093(5) 0.0175(3) 0.0621(15) Uani 1 1 d . . .
H54A H 1.328187 0.798767 0.011036 0.075 Uiso 1 1 calc R . .
H54B H 1.410687 0.860767 -0.018885 0.075 Uiso 1 1 calc R . .
C37 C 0.3033(5) 0.6065(5) 0.4280(3) 0.0564(14) Uani 1 1 d . . .
H37A H 0.365925 0.600953 0.392302 0.085 Uiso 1 1 calc GR . .
H37B H 0.337847 0.552813 0.464131 0.085 Uiso 1 1 calc GR . .
H37C H 0.261511 0.686427 0.440838 0.085 Uiso 1 1 calc GR . .
C34 C 0.1192(5) 0.3274(5) 0.1552(3) 0.0664(17) Uani 1 1 d . . .
H34A H 0.091130 0.272722 0.148464 0.100 Uiso 1 1 calc GR . .
H34B H 0.123841 0.375328 0.115357 0.100 Uiso 1 1 calc GR . .
H34C H 0.064535 0.377706 0.188594 0.100 Uiso 1 1 calc GR . .
C43 C 0.7434(5) 0.3206(5) 0.3833(2) 0.0525(13) Uani 1 1 d . . .
H43A H 0.668926 0.342533 0.368334 0.079 Uiso 1 1 calc GR . .
H43B H 0.727661 0.357646 0.422633 0.079 Uiso 1 1 calc GR . .
H43C H 0.784355 0.235775 0.391726 0.079 Uiso 1 1 calc GR . .
C48 C 0.7011(5) 0.8231(5) 0.3754(2) 0.0609(15) Uani 1 1 d . . .
H48A H 0.750586 0.860715 0.376649 0.091 Uiso 1 1 calc GR . .
H48B H 0.692506 0.780969 0.416955 0.091 Uiso 1 1 calc GR . .
H48C H 0.623363 0.882532 0.365987 0.091 Uiso 1 1 calc GR . .
C40 C 0.2630(5) 0.6506(6) 0.1208(2) 0.0612(15) Uani 1 1 d . . .
H40A H 0.222291 0.734615 0.109180 0.092 Uiso 1 1 calc GR . .
H40B H 0.284301 0.608347 0.082771 0.092 Uiso 1 1 calc GR . .
H40C H 0.334435 0.632369 0.138047 0.092 Uiso 1 1 calc GR . .
C33 C 0.3294(6) 0.1826(6) 0.1247(3) 0.0772(19) Uani 1 1 d . . .
H33A H 0.404527 0.135284 0.140999 0.116 Uiso 1 1 calc GR . .
H33B H 0.340613 0.231311 0.086467 0.116 Uiso 1 1 calc GR . .
H33C H 0.300688 0.131328 0.113845 0.116 Uiso 1 1 calc GR . .
C53 C 0.4607(7) 0.7234(8) 0.4781(4) 0.116(3) Uani 1 1 d . . .
H53A H 0.427064 0.799096 0.452441 0.139 Uiso 1 1 calc R . .
H53B H 0.396175 0.701411 0.494869 0.139 Uiso 1 1 calc R . .

loop_
_atom_site_aniso_label
_atom_site_aniso_U_11
_atom_site_aniso_U_22
_atom_site_aniso_U_33
_atom_site_aniso_U_23
_atom_site_aniso_U_13
_atom_site_aniso_U_12
Au01 0.01073(5) 0.01344(6) 0.02233(7) -0.00201(4) -0.00101(4) -0.00661(4)
I2 0.01471(10) 0.01655(11) 0.04377(15) -0.00764(10) 0.00146(9) -0.00348(8)
I1 0.01446(10) 0.01756(11) 0.05594(17) -0.00862(11) 0.00301(10) -0.00366(9)
P2 0.0321(7) 0.0203(6) 0.0289(7) -0.0080(6) 0.0088(6) -0.0129(6)
P1 0.0469(9) 0.0240(7) 0.0310(8) -0.0077(6) 0.0144(6) -0.0227(7)
Cl2 0.0710(10) 0.1013(13) 0.0739(11) 0.0120(10) -0.0028(8) -0.0447(10)
Cl4 0.0736(10) 0.0605(10) 0.1359(17) 0.0184(10) -0.0286(11) -0.0346(8)
Cl3 0.1441(18) 0.1104(16) 0.0960(14) -0.0149(12) -0.0136(13) -0.0895(15)
Cl1 0.1147(15) 0.156(2) 0.0963(14) -0.0114(13) -0.0242(12) -0.1001(16)
N1 0.0134(11) 0.0129(12) 0.0171(13) -0.0023(10) -0.0010(10) -0.0065(10)
N4 0.0136(11) 0.0111(12) 0.0140(13) -0.0019(10) -0.0017(9) -0.0055(9)
N3 0.0143(11) 0.0129(12) 0.0180(14) -0.0047(10) 0.0010(10) -0.0073(10)
N6 0.0144(11) 0.0138(12) 0.0152(13) -0.0012(10) -0.0007(9) -0.0077(10)
N2 0.0127(11) 0.0143(12) 0.0182(14) -0.0026(10) -0.0003(10) -0.0069(10)
F5 0.0355(13) 0.0412(15) 0.0567(17) -0.0175(13) 0.0112(12) -0.0073(12)
C1 0.0125(13) 0.0160(14) 0.0191(16) -0.0024(12) -0.0003(11) -0.0076(11)
F4 0.0693(18) 0.0427(15) 0.0582(18) -0.0200(13) 0.0192(14) -0.0404(15)
F1 0.076(2) 0.0497(16) 0.0304(14) -0.0055(12) 0.0079(13) -0.0348(15)
C3 0.0120(13) 0.0166(14) 0.0176(16) -0.0049(12) 0.0012(11) -0.0070(11)
N5 0.0121(11) 0.0144(12) 0.0163(13) -0.0025(10) 0.0012(9) -0.0063(10)
F3 0.101(2) 0.0428(16) 0.0548(18) -0.0130(13) 0.0185(16) -0.0540(17)
F6 0.0638(18) 0.0531(17) 0.0301(14) -0.0008(12) 0.0013(12) -0.0257(14)
C2 0.0125(13) 0.0159(15) 0.0223(17) -0.0016(13) -0.0004(11) -0.0061(11)
F2 0.0487(16) 0.0513(17) 0.0554(18) -0.0005(14) 0.0177(13) -0.0157(14)
C4 0.0108(13) 0.0153(14) 0.0175(16) -0.0021(12) -0.0002(11) -0.0047(11)
C11 0.0142(13) 0.0122(14) 0.0232(17) -0.0031(12) -0.0010(12) -0.0067(11)
C23 0.0118(13) 0.0135(14) 0.0214(16) -0.0041(12) 0.0005(11) -0.0061(11)
C6 0.0167(14) 0.0208(16) 0.0262(18) -0.0089(14) 0.0024(13) -0.0100(13)
C17 0.0126(13) 0.0119(14) 0.0232(17) -0.0049(12) 0.0017(11) -0.0067(11)
C5 0.0136(13) 0.0121(14) 0.0250(17) -0.0039(13) 0.0010(12) -0.0072(11)
C20 0.0200(16) 0.0192(17) 0.051(2) -0.0056(17) 0.0015(16) -0.0135(14)
C18 0.0137(14) 0.0199(16) 0.0242(18) -0.0058(13) 0.0014(12) -0.0077(12)
C25 0.0221(16) 0.0171(16) 0.030(2) 0.0014(14) -0.0078(14) -0.0071(13)
C14 0.0223(16) 0.0153(16) 0.046(2) -0.0044(16) -0.0077(16) -0.0062(13)
C15 0.0273(17) 0.0191(17) 0.034(2) -0.0110(15) -0.0049(15) -0.0071(14)
C16 0.0180(15) 0.0200(16) 0.0273(19) -0.0050(14) -0.0039(13) -0.0073(13)
C8 0.0173(15) 0.0179(17) 0.056(3) -0.0062(17) 0.0026(16) -0.0105(13)
C30 0.0251(17) 0.032(2) 0.0226(19) 0.0016(15) -0.0030(14) -0.0146(15)
C51 0.048(3) 0.044(3) 0.038(3) -0.015(2) -0.001(2) -0.023(2)
C26 0.0241(17) 0.0111(15) 0.043(2) -0.0043(15) -0.0095(15) -0.0032(13)
C24 0.0179(14) 0.0168(15) 0.0202(17) -0.0002(13) -0.0027(12) -0.0081(12)
C19 0.0162(15) 0.0247(18) 0.039(2) -0.0124(16) 0.0010(14) -0.0112(13)
C22 0.0157(14) 0.0185(16) 0.0244(18) 0.0002(13) -0.0018(12) -0.0079(12)
C50 0.0328(19) 0.031(2) 0.0214(19) 0.0028(15) -0.0051(15) -0.0194(16)
C10 0.0127(14) 0.0197(16) 0.0306(19) -0.0020(14) 0.0019(13) -0.0072(12)
C41 0.0272(17) 0.0216(17) 0.0182(18) -0.0017(14) -0.0040(14) -0.0035(14)
C12 0.0160(14) 0.0192(16) 0.0230(18) 0.0012(13) -0.0024(12) -0.0078(12)
C7 0.0203(16) 0.0249(18) 0.045(2) -0.0154(17) -0.0021(15) -0.0117(14)
C13 0.0212(16) 0.0183(16) 0.035(2) 0.0043(15) -0.0084(14) -0.0085(13)
C28 0.0215(15) 0.0183(16) 0.0232(18) -0.0029(14) -0.0030(13) -0.0080(13)
C27 0.0277(17) 0.0189(16) 0.028(2) -0.0091(15) -0.0051(14) -0.0070(14)
C47 0.0259(17) 0.036(2) 0.0210(18) -0.0072(16) -0.0024(14) -0.0178(16)
C21 0.0228(16) 0.0194(16) 0.031(2) 0.0036(15) 0.0001(14) -0.0129(14)
C32 0.039(2) 0.037(2) 0.0218(19) -0.0081(16) 0.0001(15) -0.0236(18)
C38 0.0252(17) 0.0252(18) 0.0205(18) 0.0002(15) -0.0043(14) -0.0070(14)
C29 0.038(2) 0.038(2) 0.031(2) -0.0105(19) -0.0001(17) -0.0166(19)
C9 0.0191(16) 0.0197(17) 0.039(2) 0.0034(16) 0.0012(15) -0.0098(14)
C44 0.042(2) 0.0197(18) 0.0227(19) -0.0075(15) -0.0086(16) -0.0066(16)
C35 0.041(2) 0.0228(18) 0.023(2) -0.0075(15) -0.0071(16) -0.0077(16)
C52 0.059(3) 0.043(3) 0.032(2) 0.008(2) -0.021(2) -0.018(2)
C31 0.044(2) 0.041(3) 0.033(2) 0.007(2) -0.0122(19) -0.011(2)
C46 0.055(3) 0.043(3) 0.046(3) -0.004(2) -0.032(2) -0.012(2)
C42 0.040(2) 0.039(2) 0.041(3) -0.014(2) -0.0188(19) -0.0063(19)
C49 0.039(2) 0.049(3) 0.052(3) 0.016(2) -0.014(2) -0.020(2)
C45 0.073(3) 0.039(3) 0.024(2) -0.0016(19) 0.003(2) -0.020(2)
C36 0.064(3) 0.043(3) 0.029(2) 0.000(2) 0.007(2) -0.014(2)
C39 0.036(2) 0.069(3) 0.042(3) -0.026(2) -0.009(2) -0.017(2)
C54 0.078(4) 0.056(3) 0.061(4) 0.012(3) -0.020(3) -0.038(3)
C37 0.067(3) 0.059(3) 0.050(3) 0.003(3) -0.038(3) -0.025(3)
C34 0.051(3) 0.082(4) 0.067(4) 0.039(3) -0.029(3) -0.036(3)
C43 0.060(3) 0.067(3) 0.027(2) -0.001(2) 0.007(2) -0.032(3)
C48 0.087(4) 0.061(3) 0.027(3) -0.013(2) 0.004(3) -0.029(3)
C40 0.062(3) 0.092(4) 0.039(3) -0.014(3) 0.011(2) -0.046(3)
C33 0.102(5) 0.076(4) 0.033(3) -0.016(3) 0.018(3) -0.030(4)
C53 0.088(5) 0.133(7) 0.157(8) -0.070(6) -0.031(5) -0.051(5)

loop_
_atom_type_symbol
_atom_type_description
_atom_type_scat_dispersion_real
_atom_type_scat_dispersion_imag
_atom_type_scat_source
C C 0.0033 0.0016 'International Tables Vol C Tables 4.2.6.8 and 6.1.1.4'
H H 0.0000 0.0000 'International Tables Vol C Tables 4.2.6.8 and 6.1.1.4'
Au Au -2.0133 8.8022 'International Tables Vol C Tables 4.2.6.8 and 6.1.1.4'
Cl Cl 0.1484 0.1585 'International Tables Vol C Tables 4.2.6.8 and 6.1.1.4'
F F 0.0171 0.0103 'International Tables Vol C Tables 4.2.6.8 and 6.1.1.4'
I I -0.4742 1.8119 'International Tables Vol C Tables 4.2.6.8 and 6.1.1.4'
N N 0.0061 0.0033 'International Tables Vol C Tables 4.2.6.8 and 6.1.1.4'
P P 0.1023 0.0942 'International Tables Vol C Tables 4.2.6.8 and 6.1.1.4'

loop_
_geom_angle_atom_site_label_1
_geom_angle_atom_site_label_2
_geom_angle_atom_site_label_3
_geom_angle
_geom_angle_site_symmetry_1
_geom_angle_site_symmetry_3
C1 Au01 C3 178.77(13) . .
F5 P2 F5 180.0(2) . 2_775
F4 P2 F5 90.06(14) 2_775 2_775
F4 P2 F5 89.94(14) . 2_775
F4 P2 F5 89.94(14) 2_775 .
F4 P2 F5 90.06(14) . .
F4 P2 F4 180.00(5) . 2_775
F6 P2 F5 88.88(14) . 2_775
F6 P2 F5 91.12(14) . .
F6 P2 F5 88.88(14) 2_775 .
F6 P2 F5 91.12(14) 2_775 2_775
F6 P2 F4 90.22(15) . .
F6 P2 F4 89.78(15) . 2_775
F6 P2 F4 89.78(15) 2_775 .
F6 P2 F4 90.22(15) 2_775 2_775
F6 P2 F6 180.0 . 2_775
F1 P1 F1 180.0 . 2_556
F3 P1 F1 89.83(15) . 2_556
F3 P1 F1 90.17(15) . .
F3 P1 F1 89.82(15) 2_556 .
F3 P1 F1 90.17(15) 2_556 2_556
F3 P1 F3 180.0(2) 2_556 .
F3 P1 F2 90.23(16) 2_556 .
F3 P1 F2 89.77(16) . .
F3 P1 F2 90.23(16) . 2_556
F3 P1 F2 89.77(16) 2_556 2_556
F2 P1 F1 89.15(15) 2_556 2_556
F2 P1 F1 89.15(15) . .
F2 P1 F1 90.85(15) . 2_556
F2 P1 F1 90.85(15) 2_556 .
F2 P1 F2 180.0(2) 2_556 .
N2 N1 C1 115.5(2) . .
N2 N1 C11 117.9(2) . .
C1 N1 C11 126.6(2) . .
C3 N4 C23 126.8(2) . .
N5 N4 C3 115.5(2) . .
N5 N4 C23 117.6(2) . .
N2 N3 C2 112.1(2) . .
N2 N3 C5 118.6(2) . .
C2 N3 C5 129.3(3) . .
N5 N6 C4 111.9(2) . .
N5 N6 C17 118.9(2) . .
C4 N6 C17 129.1(3) . .
N3 N2 N1 103.2(2) . .
N1 C1 Au01 125.3(2) . .
N1 C1 C2 101.6(2) . .
C2 C1 Au01 133.0(2) . .
N4 C3 Au01 124.3(2) . .
N4 C3 C4 101.8(2) . .
C4 C3 Au01 133.9(2) . .
N6 N5 N4 103.2(2) . .
N3 C2 I1 122.6(2) . .
N3 C2 C1 107.6(3) . .
C1 C2 I1 129.8(2) . .
N6 C4 I2 122.7(2) . .
N6 C4 C3 107.6(3) . .
C3 C4 I2 129.6(2) . .
C16 C11 N1 118.0(3) . .
C16 C11 C12 124.8(3) . .
C12 C11 N1 117.1(3) . .
C24 C23 N4 117.2(3) . .
C28 C23 N4 118.2(3) . .
C28 C23 C24 124.7(3) . .
C5 C6 C7 116.2(3) . .
C5 C6 C32 123.3(3) . .
C7 C6 C32 120.5(3) . .
C18 C17 N6 118.0(3) . .
C18 C17 C22 124.7(3) . .
C22 C17 N6 117.2(3) . .
C6 C5 N3 117.4(3) . .
C6 C5 C10 124.8(3) . .
C10 C5 N3 117.8(3) . .
C19 C20 H20 119.4 . .
C21 C20 H20 119.4 . .
C21 C20 C19 121.1(3) . .
C17 C18 C19 116.4(3) . .
C17 C18 C47 122.6(3) . .
C19 C18 C47 121.0(3) . .
C26 C25 H25 119.6 . .
C26 C25 C24 120.8(3) . .
C24 C25 H25 119.6 . .
C15 C14 H14 119.5 . .
C15 C14 C13 120.9(3) . .
C13 C14 H14 119.5 . .
C14 C15 H15 119.7 . .
C14 C15 C16 120.6(3) . .
C16 C15 H15 119.7 . .
C11 C16 C15 116.6(3) . .
C11 C16 C35 123.0(3) . .
C15 C16 C35 120.4(3) . .
C7 C8 H8 119.5 . .
C7 C8 C9 121.0(3) . .
C9 C8 H8 119.5 . .
C10 C30 H30 107.8 . .
C10 C30 C29 110.3(3) . .
C10 C30 C31 112.5(3) . .
C29 C30 H30 107.8 . .
C31 C30 H30 107.8 . .
C31 C30 C29 110.5(3) . .
H51A C51 H51B 109.5 . .
H51A C51 H51C 109.5 . .
H51B C51 H51C 109.5 . .
C50 C51 H51A 109.5 . .
C50 C51 H51B 109.5 . .
C50 C51 H51C 109.5 . .
C25 C26 H26 119.4 . .
C25 C26 C27 121.3(3) . .
C27 C26 H26 119.4 . .
C23 C24 C25 116.1(3) . .
C23 C24 C41 123.5(3) . .
C25 C24 C41 120.4(3) . .
C20 C19 C18 120.7(3) . .
C20 C19 H19 119.7 . .
C18 C19 H19 119.7 . .
C17 C22 C50 122.8(3) . .
C21 C22 C17 116.2(3) . .
C21 C22 C50 121.0(3) . .
C51 C50 H50 108.3 . .
C51 C50 C52 110.5(3) . .
C22 C50 C51 109.9(3) . .
C22 C50 H50 108.3 . .
C22 C50 C52 111.5(3) . .
C52 C50 H50 108.3 . .
C5 C10 C30 122.2(3) . .
C9 C10 C5 116.0(3) . .
C9 C10 C30 121.8(3) . .
C24 C41 H41 107.9 . .
C24 C41 C42 111.7(3) . .
C24 C41 C43 110.4(3) . .
C42 C41 H41 107.9 . .
C42 C41 C43 110.9(4) . .
C43 C41 H41 107.9 . .
C11 C12 C38 122.9(3) . .
C13 C12 C11 116.2(3) . .
C13 C12 C38 120.9(3) . .
C6 C7 H7 119.5 . .
C8 C7 C6 121.0(3) . .
C8 C7 H7 119.5 . .
C14 C13 C12 120.9(3) . .
C14 C13 H13 119.5 . .
C12 C13 H13 119.5 . .
C23 C28 C27 116.7(3) . .
C23 C28 C44 123.3(3) . .
C27 C28 C44 120.0(3) . .
C26 C27 C28 120.4(3) . .
C26 C27 H27 119.8 . .
C28 C27 H27 119.8 . .
C18 C47 H47 107.5 . .
C18 C47 C49 110.7(3) . .
C18 C47 C48 112.0(3) . .
C49 C47 H47 107.5 . .
C48 C47 H47 107.5 . .
C48 C47 C49 111.5(4) . .
C20 C21 C22 120.9(3) . .
C20 C21 H21 119.6 . .
C22 C21 H21 119.6 . .
C6 C32 H32 107.2 . .
C6 C32 C34 111.9(3) . .
C6 C32 C33 111.3(4) . .
C34 C32 H32 107.2 . .
C34 C32 C33 111.7(4) . .
C33 C32 H32 107.2 . .
C12 C38 H38 108.0 . .
C12 C38 C40 110.7(3) . .
C39 C38 C12 111.7(3) . .
C39 C38 H38 108.0 . .
C39 C38 C40 110.2(4) . .
C40 C38 H38 108.0 . .
C30 C29 H29A 109.5 . .
C30 C29 H29B 109.5 . .
C30 C29 H29C 109.5 . .
H29A C29 H29B 109.5 . .
H29A C29 H29C 109.5 . .
H29B C29 H29C 109.5 . .
C8 C9 C10 121.0(3) . .
C8 C9 H9 119.5 . .
C10 C9 H9 119.5 . .
C28 C44 H44 108.0 . .
C28 C44 C46 110.2(3) . .
C28 C44 C45 111.1(3) . .
C46 C44 H44 108.0 . .
C45 C44 H44 108.0 . .
C45 C44 C46 111.4(4) . .
C16 C35 H35 107.9 . .
C16 C35 C36 111.7(3) . .
C16 C35 C37 109.8(3) . .
C36 C35 H35 107.9 . .
C36 C35 C37 111.4(4) . .
C37 C35 H35 107.9 . .
C50 C52 H52A 109.5 . .
C50 C52 H52B 109.5 . .
C50 C52 H52C 109.5 . .
H52A C52 H52B 109.5 . .
H52A C52 H52C 109.5 . .
H52B C52 H52C 109.5 . .
C30 C31 H31A 109.5 . .
C30 C31 H31B 109.5 . .
C30 C31 H31C 109.5 . .
H31A C31 H31B 109.5 . .
H31A C31 H31C 109.5 . .
H31B C31 H31C 109.5 . .
C44 C46 H46A 109.5 . .
C44 C46 H46B 109.5 . .
C44 C46 H46C 109.5 . .
H46A C46 H46B 109.5 . .
H46A C46 H46C 109.5 . .
H46B C46 H46C 109.5 . .
C41 C42 H42A 109.5 . .
C41 C42 H42B 109.5 . .
C41 C42 H42C 109.5 . .
H42A C42 H42B 109.5 . .
H42A C42 H42C 109.5 . .
H42B C42 H42C 109.5 . .
C47 C49 H49A 109.5 . .
C47 C49 H49B 109.5 . .
C47 C49 H49C 109.5 . .
H49A C49 H49B 109.5 . .
H49A C49 H49C 109.5 . .
H49B C49 H49C 109.5 . .
C44 C45 H45A 109.5 . .
C44 C45 H45B 109.5 . .
C44 C45 H45C 109.5 . .
H45A C45 H45B 109.5 . .
H45A C45 H45C 109.5 . .
H45B C45 H45C 109.5 . .
C35 C36 H36A 109.5 . .
C35 C36 H36B 109.5 . .
C35 C36 H36C 109.5 . .
H36A C36 H36B 109.5 . .
H36A C36 H36C 109.5 . .
H36B C36 H36C 109.5 . .
C38 C39 H39A 109.5 . .
C38 C39 H39B 109.5 . .
C38 C39 H39C 109.5 . .
H39A C39 H39B 109.5 . .
H39A C39 H39C 109.5 . .
H39B C39 H39C 109.5 . .
Cl4 C54 Cl3 110.9(3) . .
Cl4 C54 H54A 109.5 . .
Cl4 C54 H54B 109.5 . .
Cl3 C54 H54A 109.5 . .
Cl3 C54 H54B 109.5 . .
H54A C54 H54B 108.0 . .
C35 C37 H37A 109.5 . .
C35 C37 H37B 109.5 . .
C35 C37 H37C 109.5 . .
H37A C37 H37B 109.5 . .
H37A C37 H37C 109.5 . .
H37B C37 H37C 109.5 . .
C32 C34 H34A 109.5 . .
C32 C34 H34B 109.5 . .
C32 C34 H34C 109.5 . .
H34A C34 H34B 109.5 . .
H34A C34 H34C 109.5 . .
H34B C34 H34C 109.5 . .
C41 C43 H43A 109.5 . .
C41 C43 H43B 109.5 . .
C41 C43 H43C 109.5 . .
H43A C43 H43B 109.5 . .
H43A C43 H43C 109.5 . .
H43B C43 H43C 109.5 . .
C47 C48 H48A 109.5 . .
C47 C48 H48B 109.5 . .
C47 C48 H48C 109.5 . .
H48A C48 H48B 109.5 . .
H48A C48 H48C 109.5 . .
H48B C48 H48C 109.5 . .
C38 C40 H40A 109.5 . .
C38 C40 H40B 109.5 . .
C38 C40 H40C 109.5 . .
H40A C40 H40B 109.5 . .
H40A C40 H40C 109.5 . .
H40B C40 H40C 109.5 . .
C32 C33 H33A 109.5 . .
C32 C33 H33B 109.5 . .
C32 C33 H33C 109.5 . .
H33A C33 H33B 109.5 . .
H33A C33 H33C 109.5 . .
H33B C33 H33C 109.5 . .
Cl2 C53 H53A 108.4 . .
Cl2 C53 H53B 108.4 . .
Cl1 C53 Cl2 115.4(4) . .
Cl1 C53 H53A 108.4 . .
Cl1 C53 H53B 108.4 . .
H53A C53 H53B 107.5 . .

loop_
_geom_bond_atom_site_label_1
_geom_bond_atom_site_label_2
_geom_bond_distance
_geom_bond_site_symmetry_2
Au01 C1 2.016(3) .
Au01 C3 2.018(3) .
I2 C4 2.054(3) .
I1 C2 2.052(3) .
P2 F5 1.598(2) 2_775
P2 F5 1.598(2) .
P2 F4 1.591(2) .
P2 F4 1.591(2) 2_775
P2 F6 1.589(3) 2_775
P2 F6 1.589(3) .
P1 F1 1.596(3) .
P1 F1 1.596(3) 2_556
P1 F3 1.587(2) 2_556
P1 F3 1.587(2) .
P1 F2 1.595(3) .
P1 F2 1.595(3) 2_556
Cl2 C53 1.739(8) .
Cl4 C54 1.717(6) .
Cl3 C54 1.777(6) .
Cl1 C53 1.689(7) .
N1 N2 1.328(3) .
N1 C1 1.368(4) .
N1 C11 1.452(4) .
N4 C3 1.361(4) .
N4 N5 1.329(3) .
N4 C23 1.451(4) .
N3 N2 1.320(3) .
N3 C2 1.363(4) .
N3 C5 1.452(4) .
N6 N5 1.322(3) .
N6 C4 1.361(4) .
N6 C17 1.452(4) .
C1 C2 1.387(4) .
C3 C4 1.387(4) .
C11 C16 1.385(5) .
C11 C12 1.392(5) .
C23 C24 1.393(4) .
C23 C28 1.393(5) .
C6 C5 1.390(5) .
C6 C7 1.394(5) .
C6 C32 1.509(5) .
C17 C18 1.388(5) .
C17 C22 1.394(5) .
C5 C10 1.395(5) .
C20 H20 0.9500 .
C20 C19 1.380(5) .
C20 C21 1.375(5) .
C18 C19 1.395(5) .
C18 C47 1.513(5) .
C25 H25 0.9500 .
C25 C26 1.380(5) .
C25 C24 1.402(5) .
C14 H14 0.9500 .
C14 C15 1.380(5) .
C14 C13 1.383(5) .
C15 H15 0.9500 .
C15 C16 1.394(5) .
C16 C35 1.505(5) .
C8 H8 0.9500 .
C8 C7 1.374(6) .
C8 C9 1.379(6) .
C30 H30 1.0000 .
C30 C10 1.510(5) .
C30 C29 1.527(5) .
C30 C31 1.519(5) .
C51 H51A 0.9800 .
C51 H51B 0.9800 .
C51 H51C 0.9800 .
C51 C50 1.522(6) .
C26 H26 0.9500 .
C26 C27 1.382(5) .
C24 C41 1.513(5) .
C19 H19 0.9500 .
C22 C50 1.514(5) .
C22 C21 1.394(4) .
C50 H50 1.0000 .
C50 C52 1.522(5) .
C10 C9 1.394(5) .
C41 H41 1.0000 .
C41 C42 1.514(5) .
C41 C43 1.528(6) .
C12 C13 1.390(5) .
C12 C38 1.518(5) .
C7 H7 0.9500 .
C13 H13 0.9500 .
C28 C27 1.398(5) .
C28 C44 1.508(5) .
C27 H27 0.9500 .
C47 H47 1.0000 .
C47 C49 1.524(6) .
C47 C48 1.518(6) .
C21 H21 0.9500 .
C32 H32 1.0000 .
C32 C34 1.514(6) .
C32 C33 1.521(6) .
C38 H38 1.0000 .
C38 C39 1.514(5) .
C38 C40 1.528(6) .
C29 H29A 0.9800 .
C29 H29B 0.9800 .
C29 H29C 0.9800 .
C9 H9 0.9500 .
C44 H44 1.0000 .
C44 C46 1.530(6) .
C44 C45 1.522(6) .
C35 H35 1.0000 .
C35 C36 1.520(6) .
C35 C37 1.530(6) .
C52 H52A 0.9800 .
C52 H52B 0.9800 .
C52 H52C 0.9800 .
C31 H31A 0.9800 .
C31 H31B 0.9800 .
C31 H31C 0.9800 .
C46 H46A 0.9800 .
C46 H46B 0.9800 .
C46 H46C 0.9800 .
C42 H42A 0.9800 .
C42 H42B 0.9800 .
C42 H42C 0.9800 .
C49 H49A 0.9800 .
C49 H49B 0.9800 .
C49 H49C 0.9800 .
C45 H45A 0.9800 .
C45 H45B 0.9800 .
C45 H45C 0.9800 .
C36 H36A 0.9800 .
C36 H36B 0.9800 .
C36 H36C 0.9800 .
C39 H39A 0.9800 .
C39 H39B 0.9800 .
C39 H39C 0.9800 .
C54 H54A 0.9900 .
C54 H54B 0.9900 .
C37 H37A 0.9800 .
C37 H37B 0.9800 .
C37 H37C 0.9800 .
C34 H34A 0.9800 .
C34 H34B 0.9800 .
C34 H34C 0.9800 .
C43 H43A 0.9800 .
C43 H43B 0.9800 .
C43 H43C 0.9800 .
C48 H48A 0.9800 .
C48 H48B 0.9800 .
C48 H48C 0.9800 .
C40 H40A 0.9800 .
C40 H40B 0.9800 .
C40 H40C 0.9800 .
C33 H33A 0.9800 .
C33 H33B 0.9800 .
C33 H33C 0.9800 .
C53 H53A 0.9900 .
C53 H53B 0.9900 .
